data_4306396
loop_
_publ_author_name
'Chong Zheng'
'Hansj\"urgen Mattausch'
'Constantin Hoch'
'Arndt Simon'

_publ_section_title
;
La8Br7Ni4: Ribbons of Ni Hexagons in Condensed La6 Trigonal Prisms
;
_journal_name_full 'Inorganic Chemistry'
_journal_page_first 10753
_journal_page_last 10757
_journal_paper_doi 10.1021/ic801227e
_journal_volume 47
_journal_year 2008
_chemical_formula_sum 'Br7 La8 Ni4'
_chemical_formula_weight 1905.49
_chemical_name_systematic
; 
 ? 
;
_space_group_IT_number 12
_symmetry_cell_setting monoclinic
_symmetry_space_group_name_Hall '-C 2y'
_symmetry_space_group_name_H-M 'C 1 2/m 1'
_atom_sites_solution_primary direct
_atom_sites_solution_secondary difmap
_audit_creation_method SHELXL-97
_cell_angle_alpha 90.00
_cell_angle_beta 94.515(2)
_cell_angle_gamma 90.00
_cell_formula_units_Z 2
_cell_length_a 29.528(4)
_cell_length_b 4.0249(6)
_cell_length_c 8.7077(13)
_cell_measurement_reflns_used 190
_cell_measurement_temperature 293(2)
_cell_measurement_theta_max 14
_cell_measurement_theta_min -14
_cell_volume 1031.7(3)
_computing_cell_refinement 'SMART and SAINT (Bruker, 1999)'
_computing_data_collection 'SMART (Bruker, 1999)'
_computing_data_reduction 'SAINT (Bruker, 1999)'
_computing_molecular_graphics 'SHELXTL (Sheldrick, 1997)'
_computing_publication_material 'SHELXTL (Sheldrick, 1997)'
_computing_structure_refinement 'SHELXTL (Sheldrick, 1997)'
_computing_structure_solution 'SIR97 (Altomare et al., 1999)'
_diffrn_ambient_temperature 293(2)
_diffrn_detector_area_resol_mean 0
_diffrn_measured_fraction_theta_full 0.998
_diffrn_measured_fraction_theta_max 0.998
_diffrn_measurement_device_type 'Siemens SMART CCD  PLATFORM'
_diffrn_measurement_method '\w scans'
_diffrn_radiation_monochromator graphite
_diffrn_radiation_source 'fine-focus sealed tube'
_diffrn_radiation_type MoK\a
_diffrn_radiation_wavelength 0.71073
_diffrn_reflns_av_R_equivalents 0.0281
_diffrn_reflns_av_sigmaI/netI 0.0281
_diffrn_reflns_limit_h_max 33
_diffrn_reflns_limit_h_min -34
_diffrn_reflns_limit_k_max 4
_diffrn_reflns_limit_k_min -4
_diffrn_reflns_limit_l_max 10
_diffrn_reflns_limit_l_min -10
_diffrn_reflns_number 3677
_diffrn_reflns_theta_full 24.98
_diffrn_reflns_theta_max 24.98
_diffrn_reflns_theta_min 1.38
_diffrn_standards_decay_% 0
_diffrn_standards_interval_count 0
_diffrn_standards_interval_time 0
_diffrn_standards_number 0
_exptl_absorpt_coefficient_mu 33.243
_exptl_absorpt_correction_T_max 0.2640
_exptl_absorpt_correction_T_min 0.0662
_exptl_absorpt_correction_type multi-scan
_exptl_absorpt_process_details 'SADABS (Sheldrick, 2000)'
_exptl_crystal_colour 'metallic black'
_exptl_crystal_density_diffrn 6.134
_exptl_crystal_density_method 'not measured'
_exptl_crystal_description needle
_exptl_crystal_F_000 1626
_exptl_crystal_size_max 0.20
_exptl_crystal_size_mid 0.04
_exptl_crystal_size_min 0.04
_refine_diff_density_max 2.077
_refine_diff_density_min -1.897
_refine_diff_density_rms 0.396
_refine_ls_extinction_method none
_refine_ls_goodness_of_fit_ref 1.262
_refine_ls_matrix_type full
_refine_ls_number_parameters 59
_refine_ls_number_reflns 1049
_refine_ls_number_restraints 0
_refine_ls_restrained_S_all 1.262
_refine_ls_R_factor_all 0.0339
_refine_ls_R_factor_gt 0.0310
_refine_ls_shift/su_max 0.000
_refine_ls_shift/su_mean 0.000
_refine_ls_structure_factor_coef Fsqd
_refine_ls_weighting_details 'calc w=1/[\s^2^(Fo^2^)+(0.0547P)^2^+15.8596P] where P=(Fo^2^+2Fc^2^)/3'
_refine_ls_weighting_scheme calc
_refine_ls_wR_factor_gt 0.0975
_refine_ls_wR_factor_ref 0.0990
_reflns_number_gt 992
_reflns_number_total 1049
_reflns_threshold_expression >2sigma(I)
_cod_data_source_file ic801227e_si_001.cif
_cod_data_source_block cz104
_cod_original_sg_symbol_H-M 'C 2/m'
_cod_database_code 4306396

loop_
_symmetry_equiv_pos_as_xyz
'x, y, z'
'-x, y, -z'
'x+1/2, y+1/2, z'
'-x+1/2, y+1/2, -z'
'-x, -y, -z'
'x, -y, z'
'-x+1/2, -y+1/2, -z'
'x+1/2, -y+1/2, z'

loop_
_atom_site_label
_atom_site_type_symbol
_atom_site_fract_x
_atom_site_fract_y
_atom_site_fract_z
_atom_site_U_iso_or_equiv
_atom_site_adp_type
_atom_site_occupancy
_atom_site_symmetry_multiplicity
_atom_site_calc_flag
_atom_site_refinement_flags
_atom_site_disorder_assembly
_atom_site_disorder_group
La1 La 0.01255(3) 0.0000 0.80659(8) 0.0160(3) Uani 1 2 d S . .
La2 La 0.12753(3) 0.5000 -0.06445(9) 0.0165(3) Uani 1 2 d S . .
La3 La 0.21044(3) 0.0000 0.22607(8) 0.0166(3) Uani 1 2 d S . .
La4 La 0.09844(3) 0.5000 0.35326(9) 0.0172(3) Uani 1 2 d S . .
Br1 Br 0.21257(5) 0.0000 -0.13312(15) 0.0187(4) Uani 1 2 d S . .
Br2 Br 0.10372(5) 0.0000 0.64504(14) 0.0190(3) Uani 1 2 d S . .
Br3 Br 0.0000 0.5000 0.5000 0.0200(5) Uani 1 4 d S . .
Br4 Br 0.19885(5) 0.5000 0.49017(15) 0.0193(3) Uani 1 2 d S . .
Ni1 Ni 0.09880(7) 0.0000 0.1327(2) 0.0192(4) Uani 1 2 d S . .
Ni2 Ni 0.04107(6) 0.5000 0.0535(2) 0.0193(4) Uani 1 2 d S . .

loop_
_atom_site_aniso_label
_atom_site_aniso_U_11
_atom_site_aniso_U_22
_atom_site_aniso_U_33
_atom_site_aniso_U_23
_atom_site_aniso_U_13
_atom_site_aniso_U_12
La1 0.0193(5) 0.0169(5) 0.0116(4) 0.000 -0.0003(3) 0.000
La2 0.0186(5) 0.0170(5) 0.0133(4) 0.000 -0.0022(3) 0.000
La3 0.0211(5) 0.0149(4) 0.0138(4) 0.000 0.0018(3) 0.000
La4 0.0187(5) 0.0191(5) 0.0135(4) 0.000 -0.0007(3) 0.000
Br1 0.0204(8) 0.0199(7) 0.0154(6) 0.000 -0.0012(5) 0.000
Br2 0.0219(8) 0.0217(7) 0.0129(7) 0.000 -0.0006(5) 0.000
Br3 0.0233(11) 0.0220(10) 0.0143(9) 0.000 -0.0004(8) 0.000
Br4 0.0204(8) 0.0209(7) 0.0162(7) 0.000 -0.0017(5) 0.000
Ni1 0.0277(11) 0.0151(9) 0.0144(8) 0.000 -0.0003(7) 0.000
Ni2 0.0172(10) 0.0250(10) 0.0153(9) 0.000 -0.0018(7) 0.000

loop_
_atom_type_symbol
_atom_type_description
_atom_type_scat_dispersion_real
_atom_type_scat_dispersion_imag
_atom_type_scat_source
Ni Ni 0.3393 1.1124 'International Tables Vol C Tables 4.2.6.8 and 6.1.1.4'
Br Br -0.2901 2.4595 'International Tables Vol C Tables 4.2.6.8 and 6.1.1.4'
La La -0.2871 2.4523 'International Tables Vol C Tables 4.2.6.8 and 6.1.1.4'

loop_
_geom_angle_atom_site_label_1
_geom_angle_atom_site_label_2
_geom_angle_atom_site_label_3
_geom_angle
_geom_angle_site_symmetry_1
_geom_angle_site_symmetry_3
_geom_angle_publ_flag
Ni2 La1 Ni2 88.31(6) 5_556 5_566 ?
Ni2 La1 Ni2 107.20(3) 5_556 1_556 ?
Ni2 La1 Ni2 50.66(7) 5_566 1_556 ?
Ni2 La1 Ni2 50.66(7) 5_556 1_546 ?
Ni2 La1 Ni2 107.20(3) 5_566 1_546 ?
Ni2 La1 Ni2 83.72(5) 1_556 1_546 ?
Ni2 La1 Br2 135.07(3) 5_556 . ?
Ni2 La1 Br2 135.07(3) 5_566 . ?
Ni2 La1 Br2 96.79(4) 1_556 . ?
Ni2 La1 Br2 96.79(4) 1_546 . ?
Ni2 La1 Br3 136.62(5) 5_556 . ?
Ni2 La1 Br3 83.54(3) 5_566 . ?
Ni2 La1 Br3 100.07(3) 1_556 . ?
Ni2 La1 Br3 168.19(4) 1_546 . ?
Br2 La1 Br3 71.73(2) . . ?
Ni2 La1 Br3 83.54(3) 5_556 1_545 ?
Ni2 La1 Br3 136.62(5) 5_566 1_545 ?
Ni2 La1 Br3 168.19(4) 1_556 1_545 ?
Ni2 La1 Br3 100.07(3) 1_546 1_545 ?
Br2 La1 Br3 71.73(2) . 1_545 ?
Br3 La1 Br3 74.090(19) . 1_545 ?
Ni2 La1 Ni1 50.21(4) 5_556 5_556 ?
Ni2 La1 Ni1 50.21(4) 5_566 5_556 ?
Ni2 La1 Ni1 96.28(5) 1_556 5_556 ?
Ni2 La1 Ni1 96.28(5) 1_546 5_556 ?
Br2 La1 Ni1 162.42(5) . 5_556 ?
Br3 La1 Ni1 94.43(3) . 5_556 ?
Br3 La1 Ni1 94.43(3) 1_545 5_556 ?
Ni2 La1 La1 55.27(3) 5_556 5_557 ?
Ni2 La1 La1 55.27(3) 5_566 5_557 ?
Ni2 La1 La1 51.93(3) 1_556 5_557 ?
Ni2 La1 La1 51.93(3) 1_546 5_557 ?
Br2 La1 La1 133.26(4) . 5_557 ?
Br3 La1 La1 138.540(19) . 5_557 ?
Br3 La1 La1 138.540(19) 1_545 5_557 ?
Ni1 La1 La1 64.32(4) 5_556 5_557 ?
Ni2 La1 La4 48.34(4) 5_556 5_556 ?
Ni2 La1 La4 92.06(4) 5_566 5_556 ?
Ni2 La1 La4 139.36(4) 1_556 5_556 ?
Ni2 La1 La4 95.02(3) 1_546 5_556 ?
Br2 La1 La4 123.56(3) . 5_556 ?
Br3 La1 La4 89.35(2) . 5_556 ?
Br3 La1 La4 51.881(14) 1_545 5_556 ?
Ni1 La1 La4 43.31(2) 5_556 5_556 ?
La1 La1 La4 96.02(3) 5_557 5_556 ?
Ni2 La1 La4 92.06(4) 5_556 5_566 ?
Ni2 La1 La4 48.34(4) 5_566 5_566 ?
Ni2 La1 La4 95.02(3) 1_556 5_566 ?
Ni2 La1 La4 139.36(5) 1_546 5_566 ?
Br2 La1 La4 123.56(3) . 5_566 ?
Br3 La1 La4 51.881(14) . 5_566 ?
Br3 La1 La4 89.35(2) 1_545 5_566 ?
Ni1 La1 La4 43.31(2) 5_556 5_566 ?
La1 La1 La4 96.02(3) 5_557 5_566 ?
La4 La1 La4 60.393(18) 5_556 5_566 ?
Ni2 La1 La1 45.85(3) 5_556 1_545 ?
Ni2 La1 La1 134.16(3) 5_566 1_545 ?
Ni2 La1 La1 131.86(2) 1_556 1_545 ?
Ni2 La1 La1 48.14(2) 1_546 1_545 ?
Br2 La1 La1 90.0 . 1_545 ?
Br3 La1 La1 127.046(9) . 1_545 ?
Br3 La1 La1 52.955(10) 1_545 1_545 ?
Ni1 La1 La1 90.0 5_556 1_545 ?
La1 La1 La1 90.0 5_557 1_545 ?
La4 La1 La1 59.805(9) 5_556 1_545 ?
La4 La1 La1 120.198(9) 5_566 1_545 ?
Ni1 La2 Ni1 91.12(6) 1_565 . ?
Ni1 La2 Ni2 56.97(4) 1_565 . ?
Ni1 La2 Ni2 56.97(4) . . ?
Ni1 La2 Br2 148.75(5) 1_565 1_554 ?
Ni1 La2 Br2 88.56(4) . 1_554 ?
Ni2 La2 Br2 97.80(4) . 1_554 ?
Ni1 La2 Br2 88.56(4) 1_565 1_564 ?
Ni1 La2 Br2 148.75(5) . 1_564 ?
Ni2 La2 Br2 97.80(4) . 1_564 ?
Br2 La2 Br2 76.09(3) 1_554 1_564 ?
Ni1 La2 Br1 86.84(4) 1_565 1_565 ?
Ni1 La2 Br1 144.42(5) . 1_565 ?
Ni2 La2 Br1 141.798(19) . 1_565 ?
Br2 La2 Br1 110.80(4) 1_554 1_565 ?
Br2 La2 Br1 66.76(3) 1_564 1_565 ?
Ni1 La2 Br1 144.42(5) 1_565 . ?
Ni1 La2 Br1 86.84(4) . . ?
Ni2 La2 Br1 141.799(19) . . ?
Br2 La2 Br1 66.76(3) 1_554 . ?
Br2 La2 Br1 110.80(4) 1_564 . ?
Br1 La2 Br1 74.92(3) 1_565 . ?
Ni1 La2 La4 46.85(3) 1_565 . ?
Ni1 La2 La4 46.85(3) . . ?
Ni2 La2 La4 51.23(4) . . ?
Br2 La2 La4 133.62(3) 1_554 . ?
Br2 La2 La4 133.62(3) 1_564 . ?
Br1 La2 La4 113.87(3) 1_565 . ?
Br1 La2 La4 113.87(3) . . ?
Ni1 La2 La3 56.29(4) 1_565 1_565 ?
Ni1 La2 La3 100.11(4) . 1_565 ?
Ni2 La2 La3 107.50(4) . 1_565 ?
Br2 La2 La3 154.00(4) 1_554 1_565 ?
Br2 La2 La3 105.55(2) 1_564 1_565 ?
Br1 La2 La3 50.37(3) 1_565 1_565 ?
Br1 La2 La3 89.12(3) . 1_565 ?
La4 La2 La3 63.95(2) . 1_565 ?
Ni1 La2 La3 100.12(4) 1_565 . ?
Ni1 La2 La3 56.29(4) . . ?
Ni2 La2 La3 107.50(4) . . ?
Br2 La2 La3 105.55(2) 1_554 . ?
Br2 La2 La3 154.00(4) 1_564 . ?
Br1 La2 La3 89.12(3) 1_565 . ?
Br1 La2 La3 50.37(3) . . ?
La4 La2 La3 63.95(2) . . ?
La3 La2 La3 61.554(19) 1_565 . ?
Ni1 La2 La2 44.44(3) 1_565 1_565 ?
Ni1 La2 La2 135.56(3) . 1_565 ?
Ni2 La2 La2 90.0 . 1_565 ?
Br2 La2 La2 128.043(17) 1_554 1_565 ?
Br2 La2 La2 51.956(17) 1_564 1_565 ?
Br1 La2 La2 52.541(17) 1_565 1_565 ?
Br1 La2 La2 127.459(17) . 1_565 ?
La4 La2 La2 90.0 . 1_565 ?
La3 La2 La2 59.223(9) 1_565 1_565 ?
La3 La2 La2 120.777(10) . 1_565 ?
Ni1 La2 La2 135.56(3) 1_565 1_545 ?
Ni1 La2 La2 44.44(3) . 1_545 ?
Ni2 La2 La2 90.0 . 1_545 ?
Br2 La2 La2 51.956(17) 1_554 1_545 ?
Br2 La2 La2 128.043(17) 1_564 1_545 ?
Br1 La2 La2 127.460(17) 1_565 1_545 ?
Br1 La2 La2 52.542(17) . 1_545 ?
La4 La2 La2 90.0 . 1_545 ?
La3 La2 La2 120.778(10) 1_565 1_545 ?
La3 La2 La2 59.224(9) . 1_545 ?
La2 La2 La2 180.0 1_565 1_545 ?
Br4 La3 Br4 81.11(4) . 1_545 ?
Br4 La3 Br1 138.92(2) . . ?
Br4 La3 Br1 138.92(2) 1_545 . ?
Br4 La3 Br1 84.32(3) . 7 ?
Br4 La3 Br1 136.21(4) 1_545 7 ?
Br1 La3 Br1 71.08(4) . 7 ?
Br4 La3 Br1 136.21(4) . 7_545 ?
Br4 La3 Br1 84.32(3) 1_545 7_545 ?
Br1 La3 Br1 71.08(4) . 7_545 ?
Br1 La3 Br1 78.29(4) 7 7_545 ?
Br4 La3 Ni1 90.93(4) . . ?
Br4 La3 Ni1 90.93(4) 1_545 . ?
Br1 La3 Ni1 81.58(4) . . ?
Br1 La3 Ni1 130.50(3) 7 . ?
Br1 La3 Ni1 130.50(3) 7_545 . ?
Br4 La3 Br4 66.33(4) . 7_556 ?
Br4 La3 Br4 66.33(4) 1_545 7_556 ?
Br1 La3 Br4 129.10(4) . 7_556 ?
Br1 La3 Br4 69.98(3) 7 7_556 ?
Br1 La3 Br4 69.98(3) 7_545 7_556 ?
Ni1 La3 Br4 149.32(4) . 7_556 ?
Br4 La3 La2 92.61(3) . . ?
Br4 La3 La2 135.31(4) 1_545 . ?
Br1 La3 La2 54.43(3) . . ?
Br1 La3 La2 86.21(3) 7 . ?
Br1 La3 La2 125.45(3) 7_545 . ?
Ni1 La3 La2 44.71(2) . . ?
Br4 La3 La2 149.043(11) 7_556 . ?
Br4 La3 La2 135.31(4) . 1_545 ?
Br4 La3 La2 92.61(3) 1_545 1_545 ?
Br1 La3 La2 54.43(3) . 1_545 ?
Br1 La3 La2 125.45(3) 7 1_545 ?
Br1 La3 La2 86.21(3) 7_545 1_545 ?
Ni1 La3 La2 44.71(2) . 1_545 ?
Br4 La3 La2 149.043(10) 7_556 1_545 ?
La2 La3 La2 61.554(19) . 1_545 ?
Br4 La3 La3 130.556(19) . 1_545 ?
Br4 La3 La3 49.444(19) 1_545 1_545 ?
Br1 La3 La3 90.0 . 1_545 ?
Br1 La3 La3 129.147(19) 7 1_545 ?
Br1 La3 La3 50.855(19) 7_545 1_545 ?
Ni1 La3 La3 90.0 . 1_545 ?
Br4 La3 La3 90.0 7_556 1_545 ?
La2 La3 La3 120.776(10) . 1_545 ?
La2 La3 La3 59.223(10) 1_545 1_545 ?
Br4 La3 La3 49.444(19) . 1_565 ?
Br4 La3 La3 130.556(19) 1_545 1_565 ?
Br1 La3 La3 90.0 . 1_565 ?
Br1 La3 La3 50.855(19) 7 1_565 ?
Br1 La3 La3 129.147(19) 7_545 1_565 ?
Ni1 La3 La3 90.0 . 1_565 ?
Br4 La3 La3 90.0 7_556 1_565 ?
La2 La3 La3 59.222(10) . 1_565 ?
La2 La3 La3 120.776(10) 1_545 1_565 ?
La3 La3 La3 179.998(1) 1_545 1_565 ?
Br4 La3 La4 88.83(3) . 1_545 ?
Br4 La3 La4 48.78(3) 1_545 1_545 ?
Br1 La3 La4 110.48(3) . 1_545 ?
Br1 La3 La4 170.23(2) 7 1_545 ?
Br1 La3 La4 111.43(2) 7_545 1_545 ?
Ni1 La3 La4 42.44(2) . 1_545 ?
Br4 La3 La4 113.48(3) 7_556 1_545 ?
La2 La3 La4 87.16(2) . 1_545 ?
La2 La3 La4 56.479(19) 1_545 1_545 ?
La3 La3 La4 60.585(9) 1_545 1_545 ?
La3 La3 La4 119.414(9) 1_565 1_545 ?
Ni1 La4 Ni1 92.64(6) . 1_565 ?
Ni1 La4 Ni2 55.36(4) . . ?
Ni1 La4 Ni2 55.36(4) 1_565 . ?
Ni1 La4 Br4 102.09(5) . . ?
Ni1 La4 Br4 102.09(5) 1_565 . ?
Ni2 La4 Br4 142.25(5) . . ?
Ni1 La4 Br2 171.65(4) . 1_565 ?
Ni1 La4 Br2 95.14(3) 1_565 1_565 ?
Ni2 La4 Br2 132.28(3) . 1_565 ?
Br4 La4 Br2 73.33(4) . 1_565 ?
Ni1 La4 Br2 95.14(3) . . ?
Ni1 La4 Br2 171.65(4) 1_565 . ?
Ni2 La4 Br2 132.29(3) . . ?
Br4 La4 Br2 73.33(4) . . ?
Br2 La4 Br2 76.93(3) 1_565 . ?
Ni1 La4 Br3 108.78(4) . . ?
Ni1 La4 Br3 108.78(4) 1_565 . ?
Ni2 La4 Br3 83.19(4) . . ?
Br4 La4 Br3 134.55(4) . . ?
Br2 La4 Br3 71.46(3) 1_565 . ?
Br2 La4 Br3 71.46(3) . . ?
Ni1 La4 La2 47.65(3) . . ?
Ni1 La4 La2 47.65(3) 1_565 . ?
Ni2 La4 La2 47.30(4) . . ?
Br4 La4 La2 94.96(3) . . ?
Br2 La4 La2 138.65(2) 1_565 . ?
Br2 La4 La2 138.64(2) . . ?
Br3 La4 La2 130.49(3) . . ?
Ni1 La4 La1 56.20(4) . 5_556 ?
Ni1 La4 La1 99.86(4) 1_565 5_556 ?
Ni2 La4 La1 46.05(3) . 5_556 ?
Br4 La4 La1 149.783(9) . 5_556 ?
Br2 La4 La1 125.00(3) 1_565 5_556 ?
Br2 La4 La1 87.01(3) . 5_556 ?
Br3 La4 La1 53.578(17) . 5_556 ?
La2 La4 La1 84.71(2) . 5_556 ?
Ni1 La4 La1 99.86(4) . 5_566 ?
Ni1 La4 La1 56.20(4) 1_565 5_566 ?
Ni2 La4 La1 46.05(3) . 5_566 ?
Br4 La4 La1 149.783(9) . 5_566 ?
Br2 La4 La1 87.01(3) 1_565 5_566 ?
Br2 La4 La1 125.00(3) . 5_566 ?
Br3 La4 La1 53.578(17) . 5_566 ?
La2 La4 La1 84.71(2) . 5_566 ?
La1 La4 La1 60.392(19) 5_556 5_566 ?
Ni1 La4 La4 136.32(3) . 1_565 ?
Ni1 La4 La4 43.68(3) 1_565 1_565 ?
Ni2 La4 La4 90.0 . 1_565 ?
Br4 La4 La4 90.0 . 1_565 ?
Br2 La4 La4 51.536(17) 1_565 1_565 ?
Br2 La4 La4 128.464(17) . 1_565 ?
Br3 La4 La4 90.001(1) . 1_565 ?
La2 La4 La4 89.999(1) . 1_565 ?
La1 La4 La4 120.197(9) 5_556 1_565 ?
La1 La4 La4 59.805(9) 5_566 1_565 ?
Ni1 La4 La4 43.68(3) . 1_545 ?
Ni1 La4 La4 136.32(3) 1_565 1_545 ?
Ni2 La4 La4 90.000(1) . 1_545 ?
Br4 La4 La4 90.0 . 1_545 ?
Br2 La4 La4 128.464(17) 1_565 1_545 ?
Br2 La4 La4 51.536(17) . 1_545 ?
Br3 La4 La4 90.0 . 1_545 ?
La2 La4 La4 90.0 . 1_545 ?
La1 La4 La4 59.805(9) 5_556 1_545 ?
La1 La4 La4 120.197(9) 5_566 1_545 ?
La4 La4 La4 179.997(1) 1_565 1_545 ?
La3 Br1 La3 108.92(4) . 7 ?
La3 Br1 La3 108.92(4) . 7_545 ?
La3 Br1 La3 78.29(4) 7 7_545 ?
La3 Br1 La2 75.19(3) . . ?
La3 Br1 La2 103.201(17) 7 . ?
La3 Br1 La2 175.05(5) 7_545 . ?
La3 Br1 La2 75.20(3) . 1_545 ?
La3 Br1 La2 175.05(5) 7 1_545 ?
La3 Br1 La2 103.202(17) 7_545 1_545 ?
La2 Br1 La2 74.92(3) . 1_545 ?
La1 Br2 La4 111.25(4) . . ?
La1 Br2 La4 111.26(4) . 1_545 ?
La4 Br2 La4 76.93(3) . 1_545 ?
La1 Br2 La2 78.02(3) . 1_556 ?
La4 Br2 La2 102.659(18) . 1_556 ?
La4 Br2 La2 170.34(6) 1_545 1_556 ?
La1 Br2 La2 78.02(3) . 1_546 ?
La4 Br2 La2 170.34(6) . 1_546 ?
La4 Br2 La2 102.659(18) 1_545 1_546 ?
La2 Br2 La2 76.09(3) 1_556 1_546 ?
La4 Br3 La4 180.0 . 5_566 ?
La4 Br3 La1 105.460(18) . . ?
La4 Br3 La1 74.541(18) 5_566 . ?
La4 Br3 La1 74.542(18) . 5_556 ?
La4 Br3 La1 105.457(18) 5_566 5_556 ?
La1 Br3 La1 105.910(19) . 5_556 ?
La4 Br3 La1 74.542(18) . 5_566 ?
La4 Br3 La1 105.457(18) 5_566 5_566 ?
La1 Br3 La1 180.0 . 5_566 ?
La1 Br3 La1 74.090(19) 5_556 5_566 ?
La4 Br3 La1 105.458(18) . 1_565 ?
La4 Br3 La1 74.543(18) 5_566 1_565 ?
La1 Br3 La1 74.090(19) . 1_565 ?
La1 Br3 La1 180.00(3) 5_556 1_565 ?
La1 Br3 La1 105.910(19) 5_566 1_565 ?
La3 Br4 La3 81.11(4) 1_565 . ?
La3 Br4 La4 82.70(4) 1_565 . ?
La3 Br4 La4 82.70(4) . . ?
La3 Br4 La3 113.67(4) 1_565 7_556 ?
La3 Br4 La3 113.67(4) . 7_556 ?
La4 Br4 La3 157.73(5) . 7_556 ?
Ni2 Ni1 Ni2 96.77(8) 1_545 . ?
Ni2 Ni1 La4 66.39(4) 1_545 1_545 ?
Ni2 Ni1 La4 132.91(8) . 1_545 ?
Ni2 Ni1 La4 132.91(8) 1_545 . ?
Ni2 Ni1 La4 66.39(4) . . ?
La4 Ni1 La4 92.64(6) 1_545 . ?
Ni2 Ni1 La2 126.34(7) 1_545 . ?
Ni2 Ni1 La2 61.65(4) . . ?
La4 Ni1 La2 162.63(8) 1_545 . ?
La4 Ni1 La2 85.51(2) . . ?
Ni2 Ni1 La2 61.64(4) 1_545 1_545 ?
Ni2 Ni1 La2 126.34(7) . 1_545 ?
La4 Ni1 La2 85.51(2) 1_545 1_545 ?
La4 Ni1 La2 162.63(8) . 1_545 ?
La2 Ni1 La2 91.12(6) . 1_545 ?
Ni2 Ni1 La3 131.05(4) 1_545 . ?
Ni2 Ni1 La3 131.05(4) . . ?
La4 Ni1 La3 83.63(5) 1_545 . ?
La4 Ni1 La3 83.63(5) . . ?
La2 Ni1 La3 79.00(5) . . ?
La2 Ni1 La3 79.00(5) 1_545 . ?
Ni2 Ni1 La1 55.56(5) 1_545 5_556 ?
Ni2 Ni1 La1 55.56(5) . 5_556 ?
La4 Ni1 La1 80.50(5) 1_545 5_556 ?
La4 Ni1 La1 80.50(5) . 5_556 ?
La2 Ni1 La1 116.08(5) . 5_556 ?
La2 Ni1 La1 116.08(5) 1_545 5_556 ?
La3 Ni1 La1 156.92(6) . 5_556 ?
Ni2 Ni2 Ni1 131.61(4) 5_565 1_565 ?
Ni2 Ni2 Ni1 131.61(4) 5_565 . ?
Ni1 Ni2 Ni1 96.77(8) 1_565 . ?
Ni2 Ni2 La2 137.24(11) 5_565 . ?
Ni1 Ni2 La2 61.39(5) 1_565 . ?
Ni1 Ni2 La2 61.39(5) . . ?
Ni2 Ni2 La1 67.27(6) 5_565 5_556 ?
Ni1 Ni2 La1 140.33(8) 1_565 5_556 ?
Ni1 Ni2 La1 74.23(4) . 5_556 ?
La2 Ni2 La1 133.96(3) . 5_556 ?
Ni2 Ni2 La1 67.27(6) 5_565 5_566 ?
Ni1 Ni2 La1 74.23(4) 1_565 5_566 ?
Ni1 Ni2 La1 140.33(8) . 5_566 ?
La2 Ni2 La1 133.96(3) . 5_566 ?
La1 Ni2 La1 88.31(6) 5_556 5_566 ?
Ni2 Ni2 La4 141.29(11) 5_565 . ?
Ni1 Ni2 La4 58.26(5) 1_565 . ?
Ni1 Ni2 La4 58.26(5) . . ?
La2 Ni2 La4 81.47(5) . . ?
La1 Ni2 La4 85.61(5) 5_556 . ?
La1 Ni2 La4 85.61(5) 5_566 . ?
Ni2 Ni2 La1 62.07(5) 5_565 1_554 ?
Ni1 Ni2 La1 144.81(8) 1_565 1_554 ?
Ni1 Ni2 La1 79.60(4) . 1_554 ?
La2 Ni2 La1 87.17(5) . 1_554 ?
La1 Ni2 La1 72.80(3) 5_556 1_554 ?
La1 Ni2 La1 129.34(7) 5_566 1_554 ?
La4 Ni2 La1 136.69(3) . 1_554 ?
Ni2 Ni2 La1 62.07(5) 5_565 1_564 ?
Ni1 Ni2 La1 79.60(4) 1_565 1_564 ?
Ni1 Ni2 La1 144.81(8) . 1_564 ?
La2 Ni2 La1 87.17(5) . 1_564 ?
La1 Ni2 La1 129.34(7) 5_556 1_564 ?
La1 Ni2 La1 72.80(3) 5_566 1_564 ?
La4 Ni2 La1 136.69(3) . 1_564 ?
La1 Ni2 La1 83.72(5) 1_554 1_564 ?

loop_
_geom_bond_atom_site_label_1
_geom_bond_atom_site_label_2
_geom_bond_distance
_geom_bond_site_symmetry_2
_geom_bond_publ_flag
La1 Ni2 2.8890(15) 5_556 ?
La1 Ni2 2.8890(15) 5_566 ?
La1 Ni2 3.0158(14) 1_556 ?
La1 Ni2 3.0158(14) 1_546 ?
La1 Br2 3.1341(16) . ?
La1 Br3 3.3405(7) . ?
La1 Br3 3.3405(7) 1_545 ?
La1 Ni1 3.371(2) 5_556 ?
La1 La1 3.5054(16) 5_557 ?
La1 La4 4.0012(10) 5_556 ?
La1 La4 4.0012(10) 5_566 ?
La1 La1 4.0249(6) 1_545 ?
La2 Ni1 2.8187(14) 1_565 ?
La2 Ni1 2.8187(14) . ?
La2 Ni2 2.826(2) . ?
La2 Br2 3.2656(12) 1_554 ?
La2 Br2 3.2656(12) 1_564 ?
La2 Br1 3.3089(13) 1_565 ?
La2 Br1 3.3089(13) . ?
La2 La4 3.8025(12) . ?
La2 La3 3.9328(10) 1_565 ?
La2 La3 3.9329(10) . ?
La2 La2 4.0249(6) 1_565 ?
La2 La2 4.0249(6) 1_545 ?
La3 Br4 3.0952(12) . ?
La3 Br4 3.0952(12) 1_545 ?
La3 Br1 3.1332(16) . ?
La3 Br1 3.1878(13) 7 ?
La3 Br1 3.1878(13) 7_545 ?
La3 Ni1 3.333(2) . ?
La3 Br4 3.4981(16) 7_556 ?
La3 La2 3.9329(10) 1_545 ?
La3 La3 4.0249(6) 1_545 ?
La3 La3 4.0249(6) 1_565 ?
La3 La4 4.0976(11) 1_545 ?
La4 Ni1 2.7826(13) . ?
La4 Ni1 2.7826(13) 1_565 ?
La4 Ni2 2.998(2) . ?
La4 Br4 3.1073(16) . ?
La4 Br2 3.2353(12) 1_565 ?
La4 Br2 3.2353(12) . ?
La4 Br3 3.2659(9) . ?
La4 La1 4.0012(10) 5_556 ?
La4 La1 4.0012(10) 5_566 ?
La4 La4 4.0249(6) 1_565 ?
La4 La4 4.0249(6) 1_545 ?
Br1 La3 3.1878(13) 7 ?
Br1 La3 3.1878(13) 7_545 ?
Br1 La2 3.3090(13) 1_545 ?
Br2 La4 3.2354(12) 1_545 ?
Br2 La2 3.2655(12) 1_556 ?
Br2 La2 3.2655(12) 1_546 ?
Br3 La4 3.2660(9) 5_566 ?
Br3 La1 3.3405(7) 5_556 ?
Br3 La1 3.3405(7) 5_566 ?
Br3 La1 3.3405(7) 1_565 ?
Br4 La3 3.0952(12) 1_565 ?
Br4 La3 3.4982(16) 7_556 ?
Ni1 Ni2 2.6918(17) 1_545 ?
Ni1 Ni2 2.6919(17) . ?
Ni1 La4 2.7826(13) 1_545 ?
Ni1 La2 2.8187(14) 1_545 ?
Ni1 La1 3.371(2) 5_556 ?
Ni2 Ni2 2.529(4) 5_565 ?
Ni2 Ni1 2.6919(17) 1_565 ?
Ni2 La1 2.8890(14) 5_556 ?
Ni2 La1 2.8890(14) 5_566 ?
Ni2 La1 3.0158(14) 1_554 ?
Ni2 La1 3.0158(14) 1_564 ?
